data_4068071
loop_
_publ_author_name
'P\"oppler, Ann-Christin'
'Meinholz, Margret M.'
'Fa\&shuber, Hannes'
'Lange, Adam'
'John, Michael'
'Stalke, Dietmar'

_publ_section_title
;
 Mixed Crystalline Lithium Organics and Interconversion in Solution
;
_journal_issue 1
_journal_name_full Organometallics
_journal_page_first 42
_journal_paper_doi 10.1021/om2010639
_journal_volume 31
_journal_year 2012
_chemical_formula_moiety 'C16 H36 Li4, 4(C32 H40 Li4 N4)'
_chemical_formula_sum 'C144 H196 Li20 N16'
_chemical_formula_weight 2289.97
_chemical_name_systematic
; 
 ? 
;
_space_group_IT_number 82
_symmetry_cell_setting tetragonal
_symmetry_space_group_name_Hall 'I -4'
_symmetry_space_group_name_H-M 'I -4'
_atom_sites_solution_hydrogens geom
_atom_sites_solution_primary direct
_atom_sites_solution_secondary difmap
_audit_creation_method SHELXL-97
_cell_angle_alpha 90.00
_cell_angle_beta 90.00
_cell_angle_gamma 90.00
_cell_formula_units_Z 2
_cell_length_a 27.993(4)
_cell_length_b 27.993(4)
_cell_length_c 8.8744(12)
_cell_measurement_reflns_used 7911
_cell_measurement_temperature 100(2)
_cell_measurement_theta_max 23.2635
_cell_measurement_theta_min 2.3005
_cell_volume 6954.1(17)
_computing_cell_refinement 'SAINT V7.68A'
_computing_data_collection 'Apex v2010.7-0'
_computing_data_reduction 'SAINT V7.68A'
_computing_structure_refinement 'SHELXL in SHELXTL 2008/4 (Sheldrick, 2008)'
_computing_structure_solution 'SHELXS in SHELXTL 2008/4 (Sheldrick, 2008)'
_diffrn_ambient_temperature 100(2)
_diffrn_measured_fraction_theta_full 0.999
_diffrn_measured_fraction_theta_max 0.999
_diffrn_measurement_device_type 'Bruker Smart Apex II with D8-Goniometer'
_diffrn_measurement_method 'omega scans'
_diffrn_radiation_monochromator 'INCOATEC quazar mirror optics'
_diffrn_radiation_source 'INCOATEC Mo micro source'
_diffrn_radiation_type MoK\a
_diffrn_radiation_wavelength 0.71073
_diffrn_reflns_av_R_equivalents 0.0393
_diffrn_reflns_av_sigmaI/netI 0.0245
_diffrn_reflns_limit_h_max 35
_diffrn_reflns_limit_h_min -35
_diffrn_reflns_limit_k_max 35
_diffrn_reflns_limit_k_min 0
_diffrn_reflns_limit_l_max 11
_diffrn_reflns_limit_l_min 0
_diffrn_reflns_number 40145
_diffrn_reflns_theta_full 26.76
_diffrn_reflns_theta_max 26.76
_diffrn_reflns_theta_min 1.45
_exptl_absorpt_coefficient_mu 0.061
_exptl_absorpt_correction_T_max 0.9422
_exptl_absorpt_correction_T_min 0.7689
_exptl_absorpt_correction_type empirical
_exptl_absorpt_process_details SADABS-2008/1
_exptl_crystal_colour colourless
_exptl_crystal_density_diffrn 1.094
_exptl_crystal_density_method 'not measured'
_exptl_crystal_description plate
_exptl_crystal_F_000 2464
_exptl_crystal_size_max 0.3
_exptl_crystal_size_mid 0.04
_exptl_crystal_size_min 0.04
_refine_diff_density_max 0.258
_refine_diff_density_min -0.183
_refine_diff_density_rms 0.035
_refine_ls_extinction_method none
_refine_ls_goodness_of_fit_ref 1.080
_refine_ls_hydrogen_treatment constr
_refine_ls_matrix_type full
_refine_ls_number_parameters 429
_refine_ls_number_reflns 3964
_refine_ls_number_restraints 6
_refine_ls_restrained_S_all 1.081
_refine_ls_R_factor_all 0.0457
_refine_ls_R_factor_gt 0.0379
_refine_ls_shift/su_max 0.001
_refine_ls_shift/su_mean 0.000
_refine_ls_structure_factor_coef Fsqd
_refine_ls_weighting_details 'calc w=1/[\s^2^(Fo^2^)+(0.0428P)^2^+3.3274P] where P=(Fo^2^+2Fc^2^)/3'
_refine_ls_weighting_scheme calc
_refine_ls_wR_factor_gt 0.0912
_refine_ls_wR_factor_ref 0.0950
_reflns_number_gt 3512
_reflns_number_total 3964
_reflns_threshold_expression >2sigma(I)
_cod_data_source_file om2010639_si_002.cif
_cod_data_source_block sad
_cod_original_cell_volume 6954.3(16)
_cod_original_sg_symbol_H-M I-4
_cod_database_code 4068071

loop_
_symmetry_equiv_pos_as_xyz
'x, y, z'
'-x, -y, z'
'y, -x, -z'
'-y, x, -z'
'x+1/2, y+1/2, z+1/2'
'-x+1/2, -y+1/2, z+1/2'
'y+1/2, -x+1/2, -z+1/2'
'-y+1/2, x+1/2, -z+1/2'

loop_
_atom_site_label
_atom_site_type_symbol
_atom_site_fract_x
_atom_site_fract_y
_atom_site_fract_z
_atom_site_U_iso_or_equiv
_atom_site_adp_type
_atom_site_occupancy
_atom_site_symmetry_multiplicity
_atom_site_calc_flag
_atom_site_refinement_flags
_atom_site_disorder_assembly
_atom_site_disorder_group
C1 C 0.87560(7) 0.27985(7) 0.6924(3) 0.0168(4) Uani 1 1 d . . .
C2 C 0.90136(7) 0.30946(8) 0.5934(3) 0.0188(5) Uani 1 1 d . . .
C3 C 0.88317(8) 0.35685(8) 0.5876(3) 0.0213(5) Uani 1 1 d . . .
H3 H 0.8989 0.3790 0.5235 0.026 Uiso 1 1 calc R . .
C4 C 0.84396(8) 0.37290(8) 0.6693(3) 0.0229(5) Uani 1 1 d . . .
H4 H 0.8335 0.4050 0.6600 0.028 Uiso 1 1 calc R . .
C5 C 0.82040(8) 0.34164(8) 0.7640(3) 0.0233(5) Uani 1 1 d . . .
H5 H 0.7935 0.3521 0.8206 0.028 Uiso 1 1 calc R . .
C6 C 0.83637(8) 0.29471(8) 0.7757(3) 0.0221(5) Uani 1 1 d . . .
H6 H 0.8205 0.2729 0.8406 0.026 Uiso 1 1 calc R . .
C7 C 0.83778(7) 0.24396(7) 0.2380(3) 0.0171(4) Uani 1 1 d . . .
C8 C 0.80568(8) 0.21353(8) 0.1653(3) 0.0233(5) Uani 1 1 d . . .
H8 H 0.7746 0.2246 0.1398 0.028 Uiso 1 1 calc R . .
C9 C 0.81913(9) 0.16734(8) 0.1305(3) 0.0276(5) Uani 1 1 d . . .
H9 H 0.7977 0.1466 0.0795 0.033 Uiso 1 1 calc R . .
C10 C 0.86431(8) 0.15149(8) 0.1708(3) 0.0253(5) Uani 1 1 d . . .
H10 H 0.8740 0.1198 0.1480 0.030 Uiso 1 1 calc R . .
C11 C 0.89524(8) 0.18239(8) 0.2447(3) 0.0221(5) Uani 1 1 d . . .
H11 H 0.9258 0.1706 0.2728 0.027 Uiso 1 1 calc R . .
C12 C 0.88419(8) 0.23024(8) 0.2808(3) 0.0194(5) Uani 1 1 d . . .
C13 C 0.78693(8) 0.29181(9) 0.3984(3) 0.0254(5) Uani 1 1 d . . .
H13A H 0.7802 0.3245 0.4321 0.038 Uiso 1 1 calc R . .
H13B H 0.7992 0.2730 0.4832 0.038 Uiso 1 1 calc R . .
H13C H 0.7575 0.2772 0.3607 0.038 Uiso 1 1 calc R . .
C14 C 0.80364(8) 0.32004(8) 0.1487(3) 0.0252(5) Uani 1 1 d . . .
H14A H 0.8279 0.3218 0.0692 0.038 Uiso 1 1 calc R . .
H14B H 0.7952 0.3524 0.1815 0.038 Uiso 1 1 calc R . .
H14C H 0.7751 0.3039 0.1097 0.038 Uiso 1 1 calc R . .
C15 C 1.03589(8) 0.22375(8) 0.3312(3) 0.0190(5) Uani 1 1 d . . .
C16 C 1.08105(8) 0.20608(9) 0.3657(3) 0.0258(5) Uani 1 1 d . . .
H16 H 1.1014 0.1949 0.2875 0.031 Uiso 1 1 calc R . .
C17 C 1.09633(8) 0.20482(9) 0.5144(3) 0.0289(6) Uani 1 1 d . . .
H17 H 1.1269 0.1924 0.5390 0.035 Uiso 1 1 calc R . .
C18 C 1.06656(8) 0.22181(9) 0.6261(3) 0.0262(5) Uani 1 1 d . . .
H18 H 1.0766 0.2214 0.7283 0.031 Uiso 1 1 calc R . .
C19 C 1.02165(8) 0.23952(8) 0.5874(3) 0.0223(5) Uani 1 1 d . . .
H19 H 1.0020 0.2514 0.6662 0.027 Uiso 1 1 calc R . .
C20 C 1.00353(7) 0.24105(8) 0.4395(3) 0.0200(5) Uani 1 1 d . . .
C21 C 1.04946(8) 0.25927(9) 0.0832(3) 0.0257(5) Uani 1 1 d . . .
H21A H 1.0480 0.2910 0.1296 0.039 Uiso 1 1 calc R . .
H21B H 1.0370 0.2610 -0.0199 0.039 Uiso 1 1 calc R . .
H21C H 1.0827 0.2483 0.0810 0.039 Uiso 1 1 calc R . .
C22 C 0.91826(9) 0.22248(8) 0.8452(3) 0.0245(5) Uani 1 1 d . . .
H22A H 0.9433 0.2467 0.8551 0.037 Uiso 1 1 calc R . .
H22B H 0.9328 0.1906 0.8448 0.037 Uiso 1 1 calc R . .
H22C H 0.8961 0.2251 0.9303 0.037 Uiso 1 1 calc R . .
C23 C 1.02153(9) 0.17828(8) 0.0992(3) 0.0277(5) Uani 1 1 d . . .
H23A H 1.0546 0.1670 0.0937 0.042 Uiso 1 1 calc R . .
H23B H 1.0083 0.1808 -0.0028 0.042 Uiso 1 1 calc R . .
H23C H 1.0024 0.1557 0.1581 0.042 Uiso 1 1 calc R . .
C24 C 0.99563(8) 0.36733(8) 0.2614(3) 0.0195(5) Uani 1 1 d . . .
C25 C 1.01916(8) 0.39272(9) 0.1497(3) 0.0263(5) Uani 1 1 d . . .
H25 H 1.0454 0.4126 0.1752 0.032 Uiso 1 1 calc R . .
C26 C 1.00457(9) 0.38918(9) 0.0009(3) 0.0286(6) Uani 1 1 d . . .
H26 H 1.0207 0.4065 -0.0757 0.034 Uiso 1 1 calc R . .
C27 C 0.96609(8) 0.35996(8) -0.0351(3) 0.0246(5) Uani 1 1 d . . .
H27 H 0.9559 0.3567 -0.1367 0.029 Uiso 1 1 calc R . .
C28 C 0.94278(8) 0.33558(8) 0.0799(3) 0.0209(5) Uani 1 1 d . . .
H28 H 0.9162 0.3163 0.0532 0.025 Uiso 1 1 calc R . .
C29 C 0.95578(7) 0.33746(8) 0.2335(3) 0.0187(5) Uani 1 1 d . . .
C30 C 1.06408(8) 0.35590(9) 0.4288(3) 0.0280(5) Uani 1 1 d . . .
H30A H 1.0835 0.3788 0.3720 0.042 Uiso 1 1 calc R . .
H30B H 1.0686 0.3238 0.3868 0.042 Uiso 1 1 calc R . .
H30C H 1.0739 0.3561 0.5347 0.042 Uiso 1 1 calc R . .
C31 C 0.85337(8) 0.19462(8) 0.6924(3) 0.0266(5) Uani 1 1 d . . .
H31A H 0.8323 0.1976 0.7801 0.040 Uiso 1 1 calc R . .
H31B H 0.8670 0.1624 0.6894 0.040 Uiso 1 1 calc R . .
H31C H 0.8350 0.2004 0.6002 0.040 Uiso 1 1 calc R . .
C32 C 1.00606(9) 0.41704(8) 0.4847(3) 0.0289(6) Uani 1 1 d . . .
H32A H 1.0244 0.4407 0.4276 0.043 Uiso 1 1 calc R . .
H32B H 1.0169 0.4168 0.5896 0.043 Uiso 1 1 calc R . .
H32C H 0.9721 0.4253 0.4812 0.043 Uiso 1 1 calc R . .
C33 C 0.4780(3) 0.4295(4) 0.2811(12) 0.0477(18) Uani 0.480(9) 1 d PD A 1
H33A H 0.4456 0.4275 0.2399 0.072 Uiso 0.480(9) 1 calc PR A 1
H33B H 0.4802 0.4572 0.3483 0.072 Uiso 0.480(9) 1 calc PR A 1
H33C H 0.4852 0.4004 0.3377 0.072 Uiso 0.480(9) 1 calc PR A 1
C34 C 0.51499(9) 0.43527(9) 0.1476(4) 0.0359(6) Uani 0.480(9) 1 d PD . 1
C35 C 0.5157(4) 0.3878(4) 0.0633(16) 0.0482(17) Uani 0.480(9) 1 d PD A 1
H35A H 0.5370 0.3903 -0.0241 0.072 Uiso 0.480(9) 1 calc PR A 1
H35B H 0.4833 0.3800 0.0291 0.072 Uiso 0.480(9) 1 calc PR A 1
H35C H 0.5272 0.3626 0.1306 0.072 Uiso 0.480(9) 1 calc PR A 1
C36 C 0.5630(5) 0.4393(12) 0.231(2) 0.053(4) Uani 0.480(9) 1 d PD A 1
H36A H 0.5665 0.4123 0.3010 0.079 Uiso 0.480(9) 1 calc PR A 1
H36B H 0.5639 0.4692 0.2883 0.079 Uiso 0.480(9) 1 calc PR A 1
H36C H 0.5893 0.4388 0.1583 0.079 Uiso 0.480(9) 1 calc PR A 1
C33' C 0.4696(3) 0.4154(3) 0.2211(12) 0.0477(18) Uani 0.520(9) 1 d PD A 2
H33D H 0.4780 0.3885 0.2865 0.072 Uiso 0.520(9) 1 calc PR A 2
H33E H 0.4475 0.4046 0.1426 0.072 Uiso 0.520(9) 1 calc PR A 2
H33F H 0.4544 0.4405 0.2812 0.072 Uiso 0.520(9) 1 calc PR A 2
C34' C 0.51499(9) 0.43527(9) 0.1476(4) 0.0359(6) Uani 0.520(9) 1 d PD . 2
C35' C 0.5355(3) 0.3923(3) 0.0531(14) 0.0482(17) Uani 0.520(9) 1 d PD A 2
H35D H 0.5654 0.4021 0.0044 0.072 Uiso 0.520(9) 1 calc PR A 2
H35E H 0.5123 0.3829 -0.0239 0.072 Uiso 0.520(9) 1 calc PR A 2
H35F H 0.5417 0.3652 0.1201 0.072 Uiso 0.520(9) 1 calc PR A 2
C36' C 0.5536(5) 0.4433(11) 0.267(2) 0.053(4) Uani 0.520(9) 1 d PD A 2
H36D H 0.5824 0.4562 0.2185 0.079 Uiso 0.520(9) 1 calc PR A 2
H36E H 0.5613 0.4129 0.3156 0.079 Uiso 0.520(9) 1 calc PR A 2
H36F H 0.5420 0.4660 0.3423 0.079 Uiso 0.520(9) 1 calc PR A 2
Li1 Li 0.92554(13) 0.23750(13) 0.5002(5) 0.0209(8) Uani 1 1 d . . .
Li2 Li 0.89064(13) 0.30936(13) 0.3445(5) 0.0210(8) Uani 1 1 d . . .
Li3 Li 0.95832(13) 0.25782(13) 0.2416(5) 0.0223(8) Uani 1 1 d . . .
Li4 Li 0.97057(13) 0.31410(13) 0.4753(5) 0.0216(8) Uani 1 1 d . . .
Li5 Li 0.45783(15) 0.49016(15) 0.0974(6) 0.0334(10) Uani 1 1 d . . .
N1 N 0.89218(6) 0.23000(6) 0.7036(2) 0.0187(4) Uani 1 1 d . . .
N2 N 0.82275(6) 0.29296(6) 0.2772(2) 0.0186(4) Uani 1 1 d . . .
N3 N 1.02032(7) 0.22547(7) 0.1720(2) 0.0206(4) Uani 1 1 d . . .
N4 N 1.01317(6) 0.36943(7) 0.4179(2) 0.0202(4) Uani 1 1 d . . .

loop_
_atom_site_aniso_label
_atom_site_aniso_U_11
_atom_site_aniso_U_22
_atom_site_aniso_U_33
_atom_site_aniso_U_23
_atom_site_aniso_U_13
_atom_site_aniso_U_12
C1 0.0181(10) 0.0165(10) 0.0157(11) -0.0025(9) -0.0039(9) 0.0002(8)
C2 0.0158(10) 0.0190(10) 0.0217(12) -0.0017(9) -0.0012(9) -0.0015(8)
C3 0.0237(11) 0.0204(11) 0.0197(12) -0.0005(10) 0.0003(10) -0.0010(9)
C4 0.0237(11) 0.0197(11) 0.0254(13) -0.0032(10) -0.0027(10) 0.0055(9)
C5 0.0223(11) 0.0268(12) 0.0210(12) -0.0043(10) 0.0031(10) 0.0041(9)
C6 0.0218(11) 0.0232(11) 0.0212(12) -0.0003(10) 0.0046(10) -0.0028(9)
C7 0.0171(10) 0.0177(10) 0.0165(11) 0.0012(9) -0.0002(9) -0.0018(8)
C8 0.0196(11) 0.0236(11) 0.0266(13) 0.0025(10) -0.0058(10) -0.0029(9)
C9 0.0309(13) 0.0216(11) 0.0305(14) -0.0002(10) -0.0084(11) -0.0074(9)
C10 0.0297(12) 0.0166(11) 0.0296(13) 0.0011(10) -0.0014(11) -0.0001(9)
C11 0.0215(11) 0.0230(11) 0.0219(12) 0.0029(10) -0.0001(10) 0.0010(9)
C12 0.0169(10) 0.0220(11) 0.0195(11) 0.0008(9) 0.0017(9) -0.0017(8)
C13 0.0168(11) 0.0331(13) 0.0263(13) -0.0038(11) 0.0025(10) 0.0002(9)
C14 0.0265(12) 0.0227(11) 0.0263(13) 0.0010(10) -0.0041(10) 0.0029(9)
C15 0.0179(11) 0.0162(10) 0.0229(12) 0.0005(9) 0.0003(9) -0.0023(8)
C16 0.0196(11) 0.0302(12) 0.0276(13) -0.0017(11) 0.0032(10) 0.0073(10)
C17 0.0169(11) 0.0357(13) 0.0342(15) 0.0014(12) -0.0030(11) 0.0074(10)
C18 0.0210(11) 0.0346(13) 0.0229(13) 0.0026(11) -0.0019(10) 0.0019(10)
C19 0.0173(11) 0.0264(12) 0.0231(12) 0.0008(10) 0.0022(10) 0.0014(9)
C20 0.0158(10) 0.0184(11) 0.0258(12) 0.0017(9) 0.0017(9) 0.0000(8)
C21 0.0220(11) 0.0315(13) 0.0237(13) 0.0031(11) 0.0052(10) 0.0049(9)
C22 0.0294(12) 0.0217(11) 0.0225(12) 0.0020(10) -0.0014(10) 0.0020(9)
C23 0.0280(12) 0.0257(12) 0.0293(14) -0.0074(11) -0.0006(11) 0.0065(10)
C24 0.0189(11) 0.0171(10) 0.0224(12) -0.0015(10) -0.0012(9) 0.0026(8)
C25 0.0233(12) 0.0251(12) 0.0304(14) 0.0015(11) 0.0010(11) -0.0051(9)
C26 0.0288(13) 0.0280(13) 0.0291(14) 0.0070(11) 0.0060(11) -0.0013(10)
C27 0.0261(12) 0.0253(12) 0.0223(13) 0.0011(10) 0.0011(10) 0.0037(9)
C28 0.0183(11) 0.0204(11) 0.0242(12) -0.0026(10) -0.0032(10) 0.0034(8)
C29 0.0132(10) 0.0192(10) 0.0238(12) -0.0005(9) 0.0004(9) 0.0026(8)
C30 0.0164(11) 0.0300(13) 0.0375(15) 0.0016(12) -0.0039(11) -0.0015(9)
C31 0.0250(12) 0.0175(11) 0.0373(14) -0.0023(11) 0.0032(11) -0.0056(9)
C32 0.0301(13) 0.0238(12) 0.0329(14) -0.0040(11) -0.0051(12) 0.0015(10)
C33 0.045(3) 0.040(5) 0.059(6) 0.018(3) 0.006(4) -0.005(3)
C34 0.0276(13) 0.0306(14) 0.0494(18) 0.0034(13) -0.0035(13) -0.0043(11)
C35 0.046(5) 0.028(2) 0.070(3) 0.003(2) -0.013(5) -0.002(4)
C36 0.064(5) 0.047(5) 0.047(8) 0.014(6) -0.021(6) -0.017(5)
C33' 0.045(3) 0.040(5) 0.059(6) 0.018(3) 0.006(4) -0.005(3)
C34' 0.0276(13) 0.0306(14) 0.0494(18) 0.0034(13) -0.0035(13) -0.0043(11)
C35' 0.046(5) 0.028(2) 0.070(3) 0.003(2) -0.013(5) -0.002(4)
C36' 0.064(5) 0.047(5) 0.047(8) 0.014(6) -0.021(6) -0.017(5)
Li1 0.0176(18) 0.0211(18) 0.024(2) -0.0010(17) -0.0002(16) 0.0014(14)
Li2 0.0161(17) 0.0241(19) 0.023(2) -0.0010(17) -0.0045(16) 0.0003(14)
Li3 0.0180(18) 0.0223(18) 0.027(2) -0.0010(17) 0.0024(17) -0.0025(14)
Li4 0.0167(18) 0.0217(19) 0.026(2) -0.0010(16) -0.0009(16) -0.0022(14)
Li5 0.026(2) 0.028(2) 0.046(3) -0.003(2) 0.004(2) -0.0031(17)
N1 0.0195(9) 0.0153(9) 0.0213(10) 0.0004(8) -0.0005(8) -0.0015(7)
N2 0.0159(9) 0.0208(9) 0.0192(10) -0.0015(8) 0.0003(8) 0.0022(7)
N3 0.0197(9) 0.0193(9) 0.0229(10) -0.0021(8) -0.0003(8) 0.0012(7)
N4 0.0162(9) 0.0209(9) 0.0235(10) -0.0013(8) -0.0018(8) -0.0003(7)

loop_
_atom_type_symbol
_atom_type_description
_atom_type_scat_dispersion_real
_atom_type_scat_dispersion_imag
_atom_type_scat_source
C C 0.0033 0.0000 'International Tables Vol C Tables 4.2.6.8 and 6.1.1.4'
H H 0.0000 0.0000 'International Tables Vol C Tables 4.2.6.8 and 6.1.1.4'
Li Li -0.0003 0.0000 'International Tables Vol C Tables 4.2.6.8 and 6.1.1.4'
N N 0.0061 0.0000 'International Tables Vol C Tables 4.2.6.8 and 6.1.1.4'

loop_
_geom_angle_atom_site_label_1
_geom_angle_atom_site_label_2
_geom_angle_atom_site_label_3
_geom_angle
_geom_angle_site_symmetry_1
_geom_angle_site_symmetry_3
C6 C1 C2 124.2(2) . .
C6 C1 N1 119.8(2) . .
C2 C1 N1 116.02(19) . .
C1 C2 C3 112.9(2) . .
C1 C2 Li4 141.40(19) . .
C3 C2 Li4 104.01(18) . .
C1 C2 Li2 123.29(19) . .
C3 C2 Li2 85.22(17) . .
Li4 C2 Li2 69.35(16) . .
C1 C2 Li1 81.84(16) . .
C3 C2 Li1 156.5(2) . .
Li4 C2 Li1 67.61(15) . .
Li2 C2 Li1 71.30(16) . .
C4 C3 C2 124.4(2) . .
C4 C3 H3 117.8 . .
C2 C3 H3 117.8 . .
C5 C4 C3 119.3(2) . .
C5 C4 H4 120.3 . .
C3 C4 H4 120.3 . .
C4 C5 C6 119.3(2) . .
C4 C5 H5 120.3 . .
C6 C5 H5 120.3 . .
C1 C6 C5 119.8(2) . .
C1 C6 H6 120.1 . .
C5 C6 H6 120.1 . .
C8 C7 C12 123.5(2) . .
C8 C7 N2 119.49(19) . .
C12 C7 N2 116.95(18) . .
C9 C8 C7 119.9(2) . .
C9 C8 H8 120.0 . .
C7 C8 H8 120.0 . .
C8 C9 C10 119.4(2) . .
C8 C9 H9 120.3 . .
C10 C9 H9 120.3 . .
C9 C10 C11 119.4(2) . .
C9 C10 H10 120.3 . .
C11 C10 H10 120.3 . .
C10 C11 C12 124.2(2) . .
C10 C11 H11 117.9 . .
C12 C11 H11 117.9 . .
C7 C12 C11 113.6(2) . .
C7 C12 Li3 135.98(19) . .
C11 C12 Li3 95.09(18) . .
C7 C12 Li1 132.58(19) . .
C11 C12 Li1 99.65(18) . .
Li3 C12 Li1 68.33(16) . .
C7 C12 Li2 82.85(16) . .
C11 C12 Li2 162.80(19) . .
Li3 C12 Li2 68.44(15) . .
Li1 C12 Li2 70.29(14) . .
N2 C13 H13A 109.5 . .
N2 C13 H13B 109.5 . .
H13A C13 H13B 109.5 . .
N2 C13 H13C 109.5 . .
H13A C13 H13C 109.5 . .
H13B C13 H13C 109.5 . .
N2 C14 H14A 109.5 . .
N2 C14 H14B 109.5 . .
H14A C14 H14B 109.5 . .
N2 C14 H14C 109.5 . .
H14A C14 H14C 109.5 . .
H14B C14 H14C 109.5 . .
C16 C15 C20 123.9(2) . .
C16 C15 N3 119.3(2) . .
C20 C15 N3 116.84(19) . .
C17 C16 C15 119.9(2) . .
C17 C16 H16 120.1 . .
C15 C16 H16 120.1 . .
C18 C17 C16 119.2(2) . .
C18 C17 H17 120.4 . .
C16 C17 H17 120.4 . .
C17 C18 C19 119.4(2) . .
C17 C18 H18 120.3 . .
C19 C18 H18 120.3 . .
C18 C19 C20 124.4(2) . .
C18 C19 H19 117.8 . .
C20 C19 H19 117.8 . .
C15 C20 C19 113.23(19) . .
C15 C20 Li3 84.24(17) . .
C19 C20 Li3 162.1(2) . .
C15 C20 Li1 140.63(19) . .
C19 C20 Li1 97.16(18) . .
Li3 C20 Li1 69.20(16) . .
C15 C20 Li4 131.99(19) . .
C19 C20 Li4 92.48(18) . .
Li3 C20 Li4 71.77(16) . .
Li1 C20 Li4 67.12(14) . .
N3 C21 H21A 109.5 . .
N3 C21 H21B 109.5 . .
H21A C21 H21B 109.5 . .
N3 C21 H21C 109.5 . .
H21A C21 H21C 109.5 . .
H21B C21 H21C 109.5 . .
N1 C22 H22A 109.5 . .
N1 C22 H22B 109.5 . .
H22A C22 H22B 109.5 . .
N1 C22 H22C 109.5 . .
H22A C22 H22C 109.5 . .
H22B C22 H22C 109.5 . .
N3 C23 H23A 109.5 . .
N3 C23 H23B 109.5 . .
H23A C23 H23B 109.5 . .
N3 C23 H23C 109.5 . .
H23A C23 H23C 109.5 . .
H23B C23 H23C 109.5 . .
C25 C24 C29 123.5(2) . .
C25 C24 N4 119.67(19) . .
C29 C24 N4 116.8(2) . .
C26 C25 C24 120.3(2) . .
C26 C25 H25 119.8 . .
C24 C25 H25 119.8 . .
C25 C26 C27 119.3(2) . .
C25 C26 H26 120.3 . .
C27 C26 H26 120.3 . .
C26 C27 C28 118.9(2) . .
C26 C27 H27 120.5 . .
C28 C27 H27 120.5 . .
C27 C28 C29 124.7(2) . .
C27 C28 H28 117.6 . .
C29 C28 H28 117.6 . .
C28 C29 C24 113.2(2) . .
C28 C29 Li2 101.75(17) . .
C24 C29 Li2 141.3(2) . .
C28 C29 Li3 90.14(18) . .
C24 C29 Li3 124.00(18) . .
Li2 C29 Li3 69.96(15) . .
C28 C29 Li4 160.8(2) . .
C24 C29 Li4 82.05(17) . .
Li2 C29 Li4 68.26(15) . .
Li3 C29 Li4 71.18(16) . .
N4 C30 H30A 109.5 . .
N4 C30 H30B 109.5 . .
H30A C30 H30B 109.5 . .
N4 C30 H30C 109.5 . .
H30A C30 H30C 109.5 . .
H30B C30 H30C 109.5 . .
N1 C31 H31A 109.5 . .
N1 C31 H31B 109.5 . .
H31A C31 H31B 109.5 . .
N1 C31 H31C 109.5 . .
H31A C31 H31C 109.5 . .
H31B C31 H31C 109.5 . .
N4 C32 H32A 109.5 . .
N4 C32 H32B 109.5 . .
H32A C32 H32B 109.5 . .
N4 C32 H32C 109.5 . .
H32A C32 H32C 109.5 . .
H32B C32 H32C 109.5 . .
C35 C34 C36 106.8(11) . .
C35 C34 C33 106.7(5) . .
C36 C34 C33 102.6(9) . .
C35 C34 Li5 120.3(5) . .
C36 C34 Li5 131.5(12) . .
C33 C34 Li5 75.7(4) . .
C35 C34 Li5 134.6(6) . 2_665
C36 C34 Li5 74.6(13) . 2_665
C33 C34 Li5 117.4(4) . 2_665
Li5 C34 Li5 64.73(19) . 2_665
C35 C34 Li5 76.9(6) . 4_655
C36 C34 Li5 119.9(10) . 4_655
C33 C34 Li5 134.8(5) . 4_655
Li5 C34 Li5 65.0(2) . 4_655
Li5 C34 Li5 64.9(2) 2_665 4_655
H33D C33' H33E 109.5 . .
H33D C33' H33F 109.5 . .
H33E C33' H33F 109.5 . .
H35D C35' H35E 109.5 . .
H35D C35' H35F 109.5 . .
H35E C35' H35F 109.5 . .
H36D C36' H36E 109.5 . .
H36D C36' H36F 109.5 . .
H36E C36' H36F 109.5 . .
N1 Li1 C20 131.3(2) . .
N1 Li1 C12 120.96(18) . .
C20 Li1 C12 107.01(19) . .
N1 Li1 C2 68.57(14) . .
C20 Li1 C2 109.62(17) . .
C12 Li1 C2 103.80(17) . .
N2 Li2 C29 135.6(2) . .
N2 Li2 C2 114.50(19) . .
C29 Li2 C2 109.21(17) . .
N2 Li2 C12 68.77(13) . .
C29 Li2 C12 107.35(17) . .
C2 Li2 C12 104.83(18) . .
N3 Li3 C20 70.25(14) . .
N3 Li3 C29 117.25(18) . .
C20 Li3 C29 104.82(18) . .
N3 Li3 C12 132.7(2) . .
C20 Li3 C12 109.46(19) . .
C29 Li3 C12 108.64(17) . .
N4 Li4 C2 133.1(2) . .
N4 Li4 C20 114.59(18) . .
C2 Li4 C20 111.78(18) . .
N4 Li4 C29 69.52(15) . .
C2 Li4 C29 107.73(17) . .
C20 Li4 C29 101.57(18) . .
C34 Li5 C34' 110.5(2) . 2_665
C34 Li5 C34 110.5(2) . 2_665
C34' Li5 C34 0.00(17) 2_665 2_665
C34 Li5 C34' 110.0(2) . 3_565
C34' Li5 C34' 109.9(2) 2_665 3_565
C34 Li5 C34' 109.9(2) 2_665 3_565
C34 Li5 C34 110.0(2) . 3_565
C34' Li5 C34 109.9(2) 2_665 3_565
C34 Li5 C34 109.9(2) 2_665 3_565
C34' Li5 C34 0.00(19) 3_565 3_565
C34 Li5 C36 129.7(6) . 2_665
C34' Li5 C36 38.7(4) 2_665 2_665
C34 Li5 C36 38.7(4) 2_665 2_665
C34' Li5 C36 117.6(6) 3_565 2_665
C34 Li5 C36 117.6(6) 3_565 2_665
C34 Li5 C35' 116.8(3) . 3_565
C34' Li5 C35' 130.3(3) 2_665 3_565
C34 Li5 C35' 130.3(3) 2_665 3_565
C34' Li5 C35' 39.5(3) 3_565 3_565
C34 Li5 C35' 39.5(3) 3_565 3_565
C36 Li5 C35' 110.0(6) 2_665 3_565
C34 Li5 C36' 119.7(5) . 2_665
C34' Li5 C36' 38.0(3) 2_665 2_665
C34 Li5 C36' 38.0(3) 2_665 2_665
C34' Li5 C36' 127.5(5) 3_565 2_665
C34 Li5 C36' 127.5(5) 3_565 2_665
C36 Li5 C36' 10.1(9) 2_665 2_665
C35' Li5 C36' 118.7(5) 3_565 2_665
C34 Li5 Li5 57.71(18) . 2_665
C34' Li5 Li5 57.57(18) 2_665 2_665
C34 Li5 Li5 57.57(18) 2_665 2_665
C34' Li5 Li5 106.60(12) 3_565 2_665
C34 Li5 Li5 106.60(12) 3_565 2_665
C36 Li5 Li5 92.9(4) 2_665 2_665
C35' Li5 Li5 145.0(3) 3_565 2_665
C36' Li5 Li5 87.4(4) 2_665 2_665
C34 Li5 C35 129.8(3) . 3_565
C34' Li5 C35 116.6(3) 2_665 3_565
C34 Li5 C35 116.6(3) 2_665 3_565
C34' Li5 C35 37.7(3) 3_565 3_565
C34 Li5 C35 37.7(3) 3_565 3_565
C36 Li5 C35 98.7(6) 2_665 3_565
C35' Li5 C35 13.7(2) 3_565 3_565
C36' Li5 C35 108.0(5) 2_665 3_565
Li5 Li5 C35 143.2(3) 2_665 3_565
C34 Li5 Li5 57.62(16) . 4_655
C34' Li5 Li5 106.33(18) 2_665 4_655
C34 Li5 Li5 106.33(18) 2_665 4_655
C34' Li5 Li5 57.5(2) 3_565 4_655
C34 Li5 Li5 57.5(2) 3_565 4_655
C36 Li5 Li5 144.2(4) 2_665 4_655
C35' Li5 Li5 87.1(3) 3_565 4_655
C36' Li5 Li5 143.9(4) 2_665 4_655
Li5 Li5 Li5 60.14(12) 2_665 4_655
C35 Li5 Li5 92.3(4) 3_565 4_655
C22 N1 C31 109.15(19) . .
C22 N1 C1 110.50(17) . .
C31 N1 C1 113.55(17) . .
C22 N1 Li1 122.93(17) . .
C31 N1 Li1 110.26(18) . .
C1 N1 Li1 89.25(16) . .
C14 N2 C13 109.30(18) . .
C14 N2 C7 113.56(18) . .
C13 N2 C7 110.26(18) . .
C14 N2 Li2 116.67(18) . .
C13 N2 Li2 115.18(18) . .
C7 N2 Li2 90.72(15) . .
C23 N3 C21 109.16(19) . .
C23 N3 C15 112.56(19) . .
C21 N3 C15 111.57(18) . .
C23 N3 Li3 123.22(18) . .
C21 N3 Li3 110.18(17) . .
C15 N3 Li3 88.61(17) . .
C32 N4 C24 111.74(18) . .
C32 N4 C30 109.63(18) . .
C24 N4 C30 111.88(19) . .
C32 N4 Li4 120.86(19) . .
C24 N4 Li4 90.59(17) . .
C30 N4 Li4 110.87(18) . .

loop_
_geom_bond_atom_site_label_1
_geom_bond_atom_site_label_2
_geom_bond_distance
_geom_bond_site_symmetry_2
C1 C6 1.388(3) .
C1 C2 1.406(3) .
C1 N1 1.474(3) .
C2 C3 1.422(3) .
C2 Li4 2.207(4) .
C2 Li2 2.230(5) .
C2 Li1 2.280(4) .
C3 C4 1.390(3) .
C3 H3 0.9500 .
C4 C5 1.381(3) .
C4 H4 0.9500 .
C5 C6 1.392(3) .
C5 H5 0.9500 .
C6 H6 0.9500 .
C7 C8 1.396(3) .
C7 C12 1.407(3) .
C7 N2 1.476(3) .
C8 C9 1.382(3) .
C8 H8 0.9500 .
C9 C10 1.387(3) .
C9 H9 0.9500 .
C10 C11 1.389(3) .
C10 H10 0.9500 .
C11 C12 1.412(3) .
C11 H11 0.9500 .
C12 Li3 2.241(4) .
C12 Li1 2.274(5) .
C12 Li2 2.293(4) .
C13 N2 1.471(3) .
C13 H13A 0.9800 .
C13 H13B 0.9800 .
C13 H13C 0.9800 .
C14 N2 1.471(3) .
C14 H14A 0.9800 .
C14 H14B 0.9800 .
C14 H14C 0.9800 .
C15 C16 1.391(3) .
C15 C20 1.406(3) .
C15 N3 1.479(3) .
C16 C17 1.388(4) .
C16 H16 0.9500 .
C17 C18 1.379(4) .
C17 H17 0.9500 .
C18 C19 1.394(3) .
C18 H18 0.9500 .
C19 C20 1.408(3) .
C19 H19 0.9500 .
C20 Li3 2.214(5) .
C20 Li1 2.251(4) .
C20 Li4 2.266(4) .
C21 N3 1.477(3) .
C21 H21A 0.9800 .
C21 H21B 0.9800 .
C21 H21C 0.9800 .
C22 N1 1.469(3) .
C22 H22A 0.9800 .
C22 H22B 0.9800 .
C22 H22C 0.9800 .
C23 N3 1.471(3) .
C23 H23A 0.9800 .
C23 H23B 0.9800 .
C23 H23C 0.9800 .
C24 C25 1.387(3) .
C24 C29 1.416(3) .
C24 N4 1.474(3) .
C25 C26 1.386(4) .
C25 H25 0.9500 .
C26 C27 1.390(3) .
C26 H26 0.9500 .
C27 C28 1.391(3) .
C27 H27 0.9500 .
C28 C29 1.411(4) .
C28 H28 0.9500 .
C29 Li2 2.217(4) .
C29 Li3 2.232(4) .
C29 Li4 2.281(5) .
C30 N4 1.478(3) .
C30 H30A 0.9800 .
C30 H30B 0.9800 .
C30 H30C 0.9800 .
C31 N1 1.474(3) .
C31 H31A 0.9800 .
C31 H31B 0.9800 .
C31 H31C 0.9800 .
C32 N4 1.472(3) .
C32 H32A 0.9800 .
C32 H32B 0.9800 .
C32 H32C 0.9800 .
C33 C34 1.582(9) .
C33 H33A 0.9800 .
C33 H33B 0.9800 .
C33 H33C 0.9800 .
C34 C35 1.525(9) .
C34 C36 1.541(11) .
C34 Li5 2.263(5) .
C34 Li5 2.266(5) 2_665
C34 Li5 2.268(6) 4_655
C35 H35A 0.9800 .
C35 H35B 0.9800 .
C35 H35C 0.9800 .
C36 H36A 0.9800 .
C36 H36B 0.9800 .
C36 H36C 0.9800 .
C33' H33D 0.9800 .
C33' H33E 0.9800 .
C33' H33F 0.9800 .
C35' H35D 0.9800 .
C35' H35E 0.9800 .
C35' H35F 0.9800 .
C36' H36D 0.9800 .
C36' H36E 0.9800 .
C36' H36F 0.9800 .
Li1 N1 2.043(4) .
Li2 N2 2.044(4) .
Li3 N3 2.053(4) .
Li4 N4 2.020(4) .
Li5 C34' 2.266(5) 2_665
Li5 C34 2.266(5) 2_665
Li5 C34' 2.268(6) 3_565
Li5 C34 2.268(6) 3_565
Li5 C36 2.38(3) 2_665
Li5 C35' 2.380(13) 3_565
Li5 C36' 2.41(3) 2_665
Li5 Li5 2.424(8) 2_665
Li5 C35 2.430(14) 3_565
Li5 Li5 2.434(8) 4_655

loop_
_geom_torsion_atom_site_label_1
_geom_torsion_atom_site_label_2
_geom_torsion_atom_site_label_3
_geom_torsion_atom_site_label_4
_geom_torsion
_geom_torsion_site_symmetry_1
_geom_torsion_site_symmetry_4
C6 C1 C2 C3 0.3(3) . .
N1 C1 C2 C3 179.57(18) . .
C6 C1 C2 Li4 162.1(3) . .
N1 C1 C2 Li4 -18.6(4) . .
C6 C1 C2 Li2 -99.5(3) . .
N1 C1 C2 Li2 79.8(2) . .
C6 C1 C2 Li1 -160.7(2) . .
N1 C1 C2 Li1 18.6(2) . .
C1 C2 C3 C4 -0.4(3) . .
Li4 C2 C3 C4 -168.8(2) . .
Li2 C2 C3 C4 123.9(2) . .
Li1 C2 C3 C4 125.4(4) . .
C2 C3 C4 C5 0.3(4) . .
C3 C4 C5 C6 0.0(4) . .
C2 C1 C6 C5 -0.1(4) . .
N1 C1 C6 C5 -179.3(2) . .
C4 C5 C6 C1 -0.1(4) . .
C12 C7 C8 C9 -0.6(4) . .
N2 C7 C8 C9 -178.9(2) . .
C7 C8 C9 C10 1.1(4) . .
C8 C9 C10 C11 -0.3(4) . .
C9 C10 C11 C12 -1.1(4) . .
C8 C7 C12 C11 -0.6(3) . .
N2 C7 C12 C11 177.67(19) . .
C8 C7 C12 Li3 125.6(3) . .
N2 C7 C12 Li3 -56.1(3) . .
C8 C7 C12 Li1 -131.2(3) . .
N2 C7 C12 Li1 47.1(3) . .
C8 C7 C12 Li2 174.1(2) . .
N2 C7 C12 Li2 -7.6(2) . .
C10 C11 C12 C7 1.5(3) . .
C10 C11 C12 Li3 -144.2(3) . .
C10 C11 C12 Li1 146.9(2) . .
C10 C11 C12 Li2 -160.5(6) . .
C20 C15 C16 C17 0.1(4) . .
N3 C15 C16 C17 179.2(2) . .
C15 C16 C17 C18 -0.9(4) . .
C16 C17 C18 C19 0.5(4) . .
C17 C18 C19 C20 0.7(4) . .
C16 C15 C20 C19 1.0(3) . .
N3 C15 C20 C19 -178.1(2) . .
C16 C15 C20 Li3 176.8(2) . .
N3 C15 C20 Li3 -2.3(2) . .
C16 C15 C20 Li1 -136.5(3) . .
N3 C15 C20 Li1 44.4(4) . .
C16 C15 C20 Li4 117.7(3) . .
N3 C15 C20 Li4 -61.4(3) . .
C18 C19 C20 C15 -1.4(3) . .
C18 C19 C20 Li3 -167.7(5) . .
C18 C19 C20 Li1 153.0(2) . .
C18 C19 C20 Li4 -139.8(2) . .
C29 C24 C25 C26 -1.0(4) . .
N4 C24 C25 C26 176.7(2) . .
C24 C25 C26 C27 0.1(4) . .
C25 C26 C27 C28 1.0(4) . .
C26 C27 C28 C29 -1.2(4) . .
C27 C28 C29 C24 0.3(3) . .
C27 C28 C29 Li2 163.2(2) . .
C27 C28 C29 Li3 -127.3(2) . .
C27 C28 C29 Li4 -140.4(5) . .
C25 C24 C29 C28 0.8(3) . .
N4 C24 C29 C28 -176.97(19) . .
C25 C24 C29 Li2 -151.8(3) . .
N4 C24 C29 Li2 30.4(4) . .
C25 C24 C29 Li3 107.8(3) . .
N4 C24 C29 Li3 -70.0(3) . .
C25 C24 C29 Li4 168.7(2) . .
N4 C24 C29 Li4 -9.1(2) . .
C15 C20 Li1 N1 137.7(3) . .
C19 C20 Li1 N1 -3.6(3) . .
Li3 C20 Li1 N1 -171.5(3) . .
Li4 C20 Li1 N1 -93.2(3) . .
C15 C20 Li1 C12 -32.1(4) . .
C19 C20 Li1 C12 -173.34(18) . .
Li3 C20 Li1 C12 18.70(16) . .
Li4 C20 Li1 C12 96.99(19) . .
C15 C20 Li1 C2 -144.0(3) . .
C19 C20 Li1 C2 74.7(2) . .
Li3 C20 Li1 C2 -93.3(2) . .
Li4 C20 Li1 C2 -14.96(18) . .
C7 C12 Li1 N1 37.1(3) . .
C11 C12 Li1 N1 -98.0(2) . .
Li3 C12 Li1 N1 170.4(2) . .
Li2 C12 Li1 N1 96.5(2) . .
C7 C12 Li1 C20 -151.9(2) . .
C11 C12 Li1 C20 73.1(2) . .
Li3 C12 Li1 C20 -18.58(16) . .
Li2 C12 Li1 C20 -92.46(18) . .
C7 C12 Li1 C2 -36.0(3) . .
C11 C12 Li1 C2 -171.01(17) . .
Li3 C12 Li1 C2 97.32(18) . .
Li2 C12 Li1 C2 23.43(16) . .
C1 C2 Li1 N1 -12.86(14) . .
C3 C2 Li1 N1 -143.9(5) . .
Li4 C2 Li1 N1 143.07(18) . .
Li2 C2 Li1 N1 -142.19(16) . .
C1 C2 Li1 C20 -140.6(2) . .
C3 C2 Li1 C20 88.4(5) . .
Li4 C2 Li1 C20 15.32(18) . .
Li2 C2 Li1 C20 90.1(2) . .
C1 C2 Li1 C12 105.36(18) . .
C3 C2 Li1 C12 -25.7(5) . .
Li4 C2 Li1 C12 -98.72(19) . .
Li2 C2 Li1 C12 -23.98(16) . .
C28 C29 Li2 N2 -9.4(3) . .
C24 C29 Li2 N2 145.0(3) . .
Li3 C29 Li2 N2 -95.2(3) . .
Li4 C29 Li2 N2 -172.3(3) . .
C28 C29 Li2 C2 -179.19(18) . .
C24 C29 Li2 C2 -24.7(4) . .
Li3 C29 Li2 C2 95.0(2) . .
Li4 C29 Li2 C2 17.98(16) . .
C28 C29 Li2 C12 67.7(2) . .
C24 C29 Li2 C12 -137.9(3) . .
Li3 C29 Li2 C12 -18.11(17) . .
Li4 C29 Li2 C12 -95.15(18) . .
C1 C2 Li2 N2 30.6(3) . .
C3 C2 Li2 N2 -83.7(2) . .
Li4 C2 Li2 N2 169.4(2) . .
Li1 C2 Li2 N2 97.0(2) . .
C1 C2 Li2 C29 -157.20(18) . .
C3 C2 Li2 C29 88.46(19) . .
Li4 C2 Li2 C29 -18.46(17) . .
Li1 C2 Li2 C29 -90.87(19) . .
C1 C2 Li2 C12 -42.4(3) . .
C3 C2 Li2 C12 -156.78(17) . .
Li4 C2 Li2 C12 96.30(18) . .
Li1 C2 Li2 C12 23.89(15) . .
C7 C12 Li2 N2 5.25(14) . .
C11 C12 Li2 N2 168.7(7) . .
Li3 C12 Li2 N2 151.22(18) . .
Li1 C12 Li2 N2 -135.05(17) . .
C7 C12 Li2 C29 -127.8(2) . .
C11 C12 Li2 C29 35.7(7) . .
Li3 C12 Li2 C29 18.22(17) . .
Li1 C12 Li2 C29 91.95(18) . .
C7 C12 Li2 C2 116.18(19) . .
C11 C12 Li2 C2 -80.4(7) . .
Li3 C12 Li2 C2 -97.84(19) . .
Li1 C12 Li2 C2 -24.12(16) . .
C15 C20 Li3 N3 1.59(14) . .
C19 C20 Li3 N3 169.0(6) . .
Li1 C20 Li3 N3 -148.80(17) . .
Li4 C20 Li3 N3 139.42(16) . .
C15 C20 Li3 C29 -112.50(18) . .
C19 C20 Li3 C29 54.9(7) . .
Li1 C20 Li3 C29 97.10(18) . .
Li4 C20 Li3 C29 25.33(16) . .
C15 C20 Li3 C12 131.13(19) . .
C19 C20 Li3 C12 -61.5(7) . .
Li1 C20 Li3 C12 -19.26(17) . .
Li4 C20 Li3 C12 -91.04(19) . .
C28 C29 Li3 N3 84.2(2) . .
C24 C29 Li3 N3 -34.3(3) . .
Li2 C29 Li3 N3 -173.4(3) . .
Li4 C29 Li3 N3 -100.3(2) . .
C28 C29 Li3 C20 159.28(18) . .
C24 C29 Li3 C20 40.8(3) . .
Li2 C29 Li3 C20 -98.25(19) . .
Li4 C29 Li3 C20 -25.24(16) . .
C28 C29 Li3 C12 -83.8(2) . .
C24 C29 Li3 C12 157.7(2) . .
Li2 C29 Li3 C12 18.68(18) . .
Li4 C29 Li3 C12 91.7(2) . .
C7 C12 Li3 N3 -130.6(3) . .
C11 C12 Li3 N3 1.5(3) . .
Li1 C12 Li3 N3 99.9(3) . .
Li2 C12 Li3 N3 176.4(3) . .
C7 C12 Li3 C20 148.7(2) . .
C11 C12 Li3 C20 -79.2(2) . .
Li1 C12 Li3 C20 19.18(17) . .
Li2 C12 Li3 C20 95.7(2) . .
C7 C12 Li3 C29 34.8(4) . .
C11 C12 Li3 C29 166.9(2) . .
Li1 C12 Li3 C29 -94.7(2) . .
Li2 C12 Li3 C29 -18.23(18) . .
C1 C2 Li4 N4 -146.1(3) . .
C3 C2 Li4 N4 16.7(3) . .
Li2 C2 Li4 N4 96.0(3) . .
Li1 C2 Li4 N4 173.6(3) . .
C1 C2 Li4 C20 24.9(4) . .
C3 C2 Li4 C20 -172.3(2) . .
Li2 C2 Li4 C20 -93.0(2) . .
Li1 C2 Li4 C20 -15.44(18) . .
C1 C2 Li4 C29 135.7(3) . .
C3 C2 Li4 C29 -61.5(2) . .
Li2 C2 Li4 C29 17.77(17) . .
Li1 C2 Li4 C29 95.33(19) . .
C15 C20 Li4 N4 -33.0(3) . .
C19 C20 Li4 N4 91.7(2) . .
Li3 C20 Li4 N4 -97.0(2) . .
Li1 C20 Li4 N4 -171.5(3) . .
C15 C20 Li4 C2 154.2(2) . .
C19 C20 Li4 C2 -81.0(2) . .
Li3 C20 Li4 C2 90.2(2) . .
Li1 C20 Li4 C2 15.70(18) . .
C15 C20 Li4 C29 39.6(3) . .
C19 C20 Li4 C29 164.35(17) . .
Li3 C20 Li4 C29 -24.39(15) . .
Li1 C20 Li4 C29 -98.92(18) . .
C28 C29 Li4 N4 150.3(5) . .
C24 C29 Li4 N4 6.34(14) . .
Li2 C29 Li4 N4 -148.27(18) . .
Li3 C29 Li4 N4 136.43(16) . .
C28 C29 Li4 C2 -79.5(6) . .
C24 C29 Li4 C2 136.60(19) . .
Li2 C29 Li4 C2 -18.01(17) . .
Li3 C29 Li4 C2 -93.31(18) . .
C28 C29 Li4 C20 38.1(6) . .
C24 C29 Li4 C20 -105.81(17) . .
Li2 C29 Li4 C20 99.58(17) . .
Li3 C29 Li4 C20 24.28(15) . .
C35 C34 Li5 C34' -152.6(6) . 2_665
C36 C34 Li5 C34' 11.9(13) . 2_665
C33 C34 Li5 C34' 106.1(5) . 2_665
Li5 C34 Li5 C34' -24.1(3) 2_665 2_665
Li5 C34 Li5 C34' -96.8(2) 4_655 2_665
C35 C34 Li5 C34 -152.6(6) . 2_665
C36 C34 Li5 C34 11.9(13) . 2_665
C33 C34 Li5 C34 106.1(5) . 2_665
Li5 C34 Li5 C34 -24.1(3) 2_665 2_665
Li5 C34 Li5 C34 -96.8(2) 4_655 2_665
C35 C34 Li5 C34' -31.1(6) . 3_565
C36 C34 Li5 C34' 133.4(13) . 3_565
C33 C34 Li5 C34' -132.3(5) . 3_565
Li5 C34 Li5 C34' 97.43(17) 2_665 3_565
Li5 C34 Li5 C34' 24.7(2) 4_655 3_565
C35 C34 Li5 C34 -31.1(6) . 3_565
C36 C34 Li5 C34 133.4(13) . 3_565
C33 C34 Li5 C34 -132.3(5) . 3_565
Li5 C34 Li5 C34 97.43(17) 2_665 3_565
Li5 C34 Li5 C34 24.7(2) 4_655 3_565
C35 C34 Li5 C36 168.0(8) . 2_665
C36 C34 Li5 C36 -27.4(15) . 2_665
C33 C34 Li5 C36 66.8(7) . 2_665
Li5 C34 Li5 C36 -63.4(6) 2_665 2_665
Li5 C34 Li5 C36 -136.1(6) 4_655 2_665
C35 C34 Li5 C35' 11.5(6) . 3_565
C36 C34 Li5 C35' 176.0(13) . 3_565
C33 C34 Li5 C35' -89.7(5) . 3_565
Li5 C34 Li5 C35' 140.0(3) 2_665 3_565
Li5 C34 Li5 C35' 67.3(4) 4_655 3_565
C35 C34 Li5 C36' 166.5(7) . 2_665
C36 C34 Li5 C36' -29.0(13) . 2_665
C33 C34 Li5 C36' 65.2(6) . 2_665
Li5 C34 Li5 C36' -65.0(5) 2_665 2_665
Li5 C34 Li5 C36' -137.7(4) 4_655 2_665
C35 C34 Li5 Li5 -128.6(6) . 2_665
C36 C34 Li5 Li5 36.0(13) . 2_665
C33 C34 Li5 Li5 130.2(5) . 2_665
Li5 C34 Li5 Li5 -72.74(15) 4_655 2_665
C35 C34 Li5 C35 6.4(9) . 3_565
C36 C34 Li5 C35 171.0(13) . 3_565
C33 C34 Li5 C35 -94.8(6) . 3_565
Li5 C34 Li5 C35 135.0(4) 2_665 3_565
Li5 C34 Li5 C35 62.2(4) 4_655 3_565
C35 C34 Li5 Li5 -55.8(6) . 4_655
C36 C34 Li5 Li5 108.7(13) . 4_655
C33 C34 Li5 Li5 -157.0(5) . 4_655
Li5 C34 Li5 Li5 72.74(15) 2_665 4_655
C6 C1 N1 C22 -76.2(2) . .
C2 C1 N1 C22 104.5(2) . .
C6 C1 N1 C31 46.8(3) . .
C2 C1 N1 C31 -132.5(2) . .
C6 C1 N1 Li1 158.7(2) . .
C2 C1 N1 Li1 -20.7(2) . .
C20 Li1 N1 C22 -4.2(4) . .
C12 Li1 N1 C22 164.38(19) . .
C2 Li1 N1 C22 -101.99(19) . .
C20 Li1 N1 C31 -135.2(2) . .
C12 Li1 N1 C31 33.4(3) . .
C2 Li1 N1 C31 127.04(16) . .
C20 Li1 N1 C1 109.9(2) . .
C12 Li1 N1 C1 -81.5(2) . .
C2 Li1 N1 C1 12.13(13) . .
C8 C7 N2 C14 -53.5(3) . .
C12 C7 N2 C14 128.2(2) . .
C8 C7 N2 C13 69.6(3) . .
C12 C7 N2 C13 -108.8(2) . .
C8 C7 N2 Li2 -173.1(2) . .
C12 C7 N2 Li2 8.5(2) . .
C29 Li2 N2 C14 -28.5(4) . .
C2 Li2 N2 C14 140.9(2) . .
C12 Li2 N2 C14 -121.94(18) . .
C29 Li2 N2 C13 -158.6(2) . .
C2 Li2 N2 C13 10.7(3) . .
C12 Li2 N2 C13 107.90(18) . .
C29 Li2 N2 C7 88.5(3) . .
C2 Li2 N2 C7 -102.1(2) . .
C12 Li2 N2 C7 -4.96(13) . .
C16 C15 N3 C23 57.7(3) . .
C20 C15 N3 C23 -123.2(2) . .
C16 C15 N3 C21 -65.5(3) . .
C20 C15 N3 C21 113.7(2) . .
C16 C15 N3 Li3 -176.7(2) . .
C20 C15 N3 Li3 2.5(2) . .
C20 Li3 N3 C23 114.8(2) . .
C29 Li3 N3 C23 -148.3(2) . .
C12 Li3 N3 C23 16.1(4) . .
C20 Li3 N3 C21 -114.02(18) . .
C29 Li3 N3 C21 -17.1(3) . .
C12 Li3 N3 C21 147.3(3) . .
C20 Li3 N3 C15 -1.50(13) . .
C29 Li3 N3 C15 95.4(2) . .
C12 Li3 N3 C15 -100.2(3) . .
C25 C24 N4 C32 68.5(3) . .
C29 C24 N4 C32 -113.6(2) . .
C25 C24 N4 C30 -54.8(3) . .
C29 C24 N4 C30 123.1(2) . .
C25 C24 N4 Li4 -167.7(2) . .
C29 C24 N4 Li4 10.2(2) . .
C2 Li4 N4 C32 14.4(4) . .
C20 Li4 N4 C32 -156.4(2) . .
C29 Li4 N4 C32 109.9(2) . .
C2 Li4 N4 C24 -101.5(3) . .
C20 Li4 N4 C24 87.7(2) . .
C29 Li4 N4 C24 -6.03(13) . .
C2 Li4 N4 C30 144.7(3) . .
C20 Li4 N4 C30 -26.1(3) . .
C29 Li4 N4 C30 -119.78(19) . .
